data_1530577
loop_
_publ_author_name
'Petrova, I.V.'
'Bortnikov, N.S.'
'Pobedimskaya, E.A.'
'Belov, N.V.'

_publ_section_title
;
 Crystal structure of new synthetic lead-antimony sulfo salt
;
_journal_name_full 'Doklady Akademii Nauk SSSR'
_journal_page_first 607
_journal_page_last 609
_journal_volume 244
_journal_year 1979
_chemical_formula_sum 'Pb4 S11 Sb4'
_chemical_name_systematic 'Pb4 Sb4 S11'
_space_group_IT_number 55
_symmetry_space_group_name_Hall '-P 2 2ab'
_symmetry_space_group_name_H-M 'P b a m'
_cell_angle_alpha 90
_cell_angle_beta 90
_cell_angle_gamma 90
_cell_formula_units_Z 2
_cell_length_a 15.01
_cell_length_b 15.56
_cell_length_c 4.068
_cell_volume 950.104
_citation_journal_id_ASTM DANKAS
_cod_data_source_file Petrova_DANKAS_1979_462.cif
_cod_data_source_block Pb4S11Sb4
_cod_original_cell_volume 950.1042
_cod_database_code 1530577

loop_
_symmetry_equiv_pos_as_xyz
x,y,z
-x,-y,z
x+1/2,-y+1/2,-z
-x+1/2,y+1/2,-z
-x,-y,-z
x,y,-z
-x-1/2,y-1/2,z
x-1/2,-y-1/2,z

loop_
_atom_site_label
_atom_site_type_symbol
_atom_site_fract_x
_atom_site_fract_y
_atom_site_fract_z
_atom_site_occupancy
_atom_site_U_iso_or_equiv
S1 S 0 0 0.5 1 0.0
Pb2 Pb 0.2396 0.3189 0 1 0.0
S4 S 0.3176 0.1209 0 1 0.0
Sb1 Sb 0.377 0.0195 0.5 1 0.0
S6 S 0.4487 0.3276 0 1 0.0
S5 S 0.0707 0.3957 0 1 0.0
Pb1 Pb 0.1264 0.0712 0 1 0.0
S3 S 0.2679 0.4487 0.5 1 0.0
Sb2 Sb 0.4933 0.2281 0.5 1 0.0
S2 S 0.1432 0.2102 0.5 1 0.0
